data_7110632
loop_
_publ_author_name
'Coogan, Michael P.'
'Smart, Emma'
'Hibbs, David E.'

_publ_section_title
;
 Asymmetric transformation (deracemisation) of an atropisomeric
 bisheterocyclic amine&#x2020;
;
_journal_issue 19
_journal_name_full 'Chemical Communications'
_journal_page_first 1991
_journal_paper_doi 10.1039/a905018c
_journal_year 1999
_chemical_formula_sum 'C18 H15 N5 O3'
_chemical_formula_weight 349.35
_chemical_name_systematic
;
 ?
;
_space_group_IT_number 2
_symmetry_space_group_name_Hall '-P 1'
_symmetry_space_group_name_H-M 'P -1'
_atom_sites_solution_hydrogens geom
_atom_sites_solution_primary direct
_atom_sites_solution_secondary difmap
_audit_creation_method SHELXL-97
_cell_angle_alpha 73.144(10)
_cell_angle_beta 78.90(2)
_cell_angle_gamma 88.302(10)
_cell_formula_units_Z 2
_cell_length_a 4.684(4)
_cell_length_b 13.470(5)
_cell_length_c 13.786(6)
_cell_measurement_reflns_used 15
_cell_measurement_temperature 293(2)
_cell_volume 816.5(8)
_computing_structure_refinement 'SHELXL-97 (Sheldrick, 1997)'
_computing_structure_solution 'SHELXS-97 (Sheldrick, 1990)'
_diffrn_ambient_temperature 150(2)
_diffrn_measured_fraction_theta_full 0.998
_diffrn_measured_fraction_theta_max 0.998
_diffrn_measurement_device_type 'Nonius CAD4'
_diffrn_measurement_method 'bisect mode'
_diffrn_radiation_monochromator graphite
_diffrn_radiation_source 'fine-focus sealed tube'
_diffrn_radiation_type MoK\a
_diffrn_radiation_wavelength 0.71073
_diffrn_reflns_av_R_equivalents 0.0696
_diffrn_reflns_av_sigmaI/netI 0.3223
_diffrn_reflns_limit_h_max 5
_diffrn_reflns_limit_h_min -5
_diffrn_reflns_limit_k_max 14
_diffrn_reflns_limit_k_min -14
_diffrn_reflns_limit_l_max 15
_diffrn_reflns_limit_l_min 0
_diffrn_reflns_number 2307
_diffrn_reflns_theta_full 22.76
_diffrn_reflns_theta_max 22.76
_diffrn_reflns_theta_min 2.53
_exptl_absorpt_coefficient_mu 0.101
_exptl_absorpt_correction_type none
_exptl_crystal_colour colourless
_exptl_crystal_density_diffrn 1.421
_exptl_crystal_density_meas ?
_exptl_crystal_density_method 'not measured'
_exptl_crystal_description prism
_exptl_crystal_F_000 364
_exptl_crystal_size_max 0.20
_exptl_crystal_size_mid 0.15
_exptl_crystal_size_min 0.10
_refine_diff_density_max 0.253
_refine_diff_density_min -0.249
_refine_diff_density_rms 0.064
_refine_ls_extinction_method none
_refine_ls_goodness_of_fit_ref 0.914
_refine_ls_hydrogen_treatment mixed
_refine_ls_matrix_type full
_refine_ls_number_parameters 247
_refine_ls_number_reflns 2201
_refine_ls_number_restraints 3
_refine_ls_restrained_S_all 0.914
_refine_ls_R_factor_all 0.2872
_refine_ls_R_factor_gt 0.0595
_refine_ls_shift/su_max 0.003
_refine_ls_shift/su_mean 0.001
_refine_ls_structure_factor_coef Fsqd
_refine_ls_weighting_details 'calc w=1/[\s^2^(Fo^2^)+(0.0327P)^2^+0.0000P] where P=(Fo^2^+2Fc^2^)/3'
_refine_ls_weighting_scheme calc
_refine_ls_wR_factor_gt 0.0888
_refine_ls_wR_factor_ref 0.1412
_reflns_number_gt 714
_reflns_number_total 2201
_reflns_threshold_expression 2sigma(I)
_cod_data_source_file 905018csup1.cif
_cod_data_source_block 99dai007
_cod_depositor_comments
;
The following automatic conversions were performed:

'_exptl_crystal_density_meas' value 'not measured' was changed to '?'
- the value is perceived as not measured.

Automatic conversion script
Id: cif_fix_values 3008 2015-01-20 13:52:24Z robertas 
;
_cod_original_cell_volume 816.6(8)
_cod_original_sg_symbol_H-M P-1
_cod_database_code 7110632

loop_
_symmetry_equiv_pos_as_xyz
'x, y, z'
'-x, -y, -z'

loop_
_atom_site_label
_atom_site_type_symbol
_atom_site_fract_x
_atom_site_fract_y
_atom_site_fract_z
_atom_site_U_iso_or_equiv
_atom_site_adp_type
_atom_site_occupancy
_atom_site_symmetry_multiplicity
_atom_site_calc_flag
_atom_site_refinement_flags
O1 O 0.1185(13) 0.3506(5) 0.3914(5) 0.0614(19) Uani 1 1 d .
O2 O 0.6108(11) 0.4318(4) -0.1038(4) 0.0491(17) Uani 1 1 d .
O3 O 0.1769(11) 0.0542(4) 0.0618(4) 0.0465(16) Uani 1 1 d .
N1 N 0.4247(12) 0.2358(5) 0.1480(5) 0.0289(17) Uani 1 1 d .
N2 N 0.1307(13) 0.3461(5) 0.2275(5) 0.0333(18) Uani 1 1 d .
N3 N -0.0820(16) 0.4247(5) 0.2144(6) 0.0435(19) Uani 1 1 d D
N4 N 0.2347(14) 0.3153(5) -0.0344(5) 0.0321(17) Uani 1 1 d .
N5 N 0.4845(15) 0.1280(5) -0.0884(5) 0.0389(18) Uani 1 1 d D
C1 C 0.5123(16) 0.1926(6) 0.2407(6) 0.033(2) Uani 1 1 d .
C2 C 0.7002(17) 0.1088(6) 0.2490(7) 0.047(2) Uani 1 1 d .
H2 H 0.7626 0.0827 0.1931 0.056 Uiso 1 1 calc R
C3 C 0.7910(18) 0.0656(7) 0.3414(8) 0.058(3) Uani 1 1 d .
H3 H 0.9124 0.0091 0.3475 0.070 Uiso 1 1 calc R
C4 C 0.7058(19) 0.1042(7) 0.4260(7) 0.056(3) Uani 1 1 d .
H4 H 0.7764 0.0756 0.4865 0.067 Uiso 1 1 calc R
C5 C 0.5198(17) 0.1836(7) 0.4193(7) 0.046(2) Uani 1 1 d .
H5 H 0.4609 0.2090 0.4757 0.055 Uiso 1 1 calc R
C6 C 0.4153(16) 0.2277(6) 0.3283(6) 0.033(2) Uani 1 1 d .
C7 C 0.2155(18) 0.3121(6) 0.3229(7) 0.039(2) Uani 1 1 d .
C8 C 0.2381(16) 0.3096(6) 0.1438(6) 0.030(2) Uani 1 1 d .
C9 C 0.1344(17) 0.3625(6) 0.0472(6) 0.036(2) Uani 1 1 d .
H9A H -0.0767 0.3613 0.0614 0.044 Uiso 1 1 calc R
H9B H 0.2012 0.4345 0.0239 0.044 Uiso 1 1 calc R
C10 C 0.4713(19) 0.3566(6) -0.1072(6) 0.037(2) Uani 1 1 d .
C11 C 0.5582(16) 0.3095(6) -0.1950(6) 0.032(2) Uani 1 1 d .
C12 C 0.6623(18) 0.3796(7) -0.2917(6) 0.052(3) Uani 1 1 d .
H12 H 0.6523 0.4506 -0.3003 0.062 Uiso 1 1 calc R
C13 C 0.7810(19) 0.3430(8) -0.3752(7) 0.063(3) Uani 1 1 d .
H13 H 0.8442 0.3895 -0.4401 0.076 Uiso 1 1 calc R
C14 C 0.804(2) 0.2379(8) -0.3612(7) 0.068(3) Uani 1 1 d .
H14 H 0.8943 0.2137 -0.4159 0.081 Uiso 1 1 calc R
C15 C 0.6956(18) 0.1684(7) -0.2668(7) 0.055(3) Uani 1 1 d .
H15 H 0.7061 0.0974 -0.2585 0.066 Uiso 1 1 calc R
C16 C 0.5686(15) 0.2049(6) -0.1829(6) 0.034(2) Uani 1 1 d .
C17 C 0.2483(18) 0.1271(7) -0.0150(7) 0.037(2) Uani 1 1 d .
C18 C 0.0723(16) 0.2259(6) -0.0368(6) 0.040(2) Uani 1 1 d .
H18A H 0.0204 0.2391 -0.1041 0.048 Uiso 1 1 calc R
H18B H -0.1064 0.2159 0.0144 0.048 Uiso 1 1 calc R
H01 H -0.171(18) 0.422(7) 0.286(2) 0.11(4) Uiso 1 1 d D
H02 H 0.028(12) 0.491(3) 0.184(4) 0.03(2) Uiso 1 1 d D
H03 H 0.570(16) 0.060(3) -0.080(6) 0.08(3) Uiso 1 1 d D

loop_
_atom_site_aniso_label
_atom_site_aniso_U_11
_atom_site_aniso_U_22
_atom_site_aniso_U_33
_atom_site_aniso_U_23
_atom_site_aniso_U_13
_atom_site_aniso_U_12
O1 0.076(5) 0.066(4) 0.047(4) -0.032(4) -0.003(4) 0.018(4)
O2 0.032(4) 0.054(4) 0.067(5) -0.033(4) 0.001(3) -0.004(3)
O3 0.051(4) 0.029(3) 0.048(4) -0.004(3) 0.008(3) -0.005(3)
N1 0.019(4) 0.030(4) 0.035(5) -0.009(3) 0.001(3) -0.001(3)
N2 0.030(4) 0.033(4) 0.037(5) -0.014(4) -0.003(4) 0.010(4)
N3 0.051(5) 0.029(5) 0.050(6) -0.016(4) 0.000(4) 0.000(4)
N4 0.032(5) 0.025(4) 0.041(5) -0.011(4) -0.010(4) 0.000(3)
N5 0.042(5) 0.027(4) 0.045(5) -0.009(4) -0.002(4) -0.001(4)
C1 0.038(6) 0.029(5) 0.026(6) 0.000(5) 0.002(5) -0.002(4)
C2 0.045(6) 0.043(6) 0.049(7) -0.011(5) -0.004(5) 0.015(5)
C3 0.050(7) 0.051(6) 0.064(7) -0.004(6) -0.008(6) 0.012(5)
C4 0.057(7) 0.067(8) 0.046(7) -0.013(6) -0.020(6) 0.001(6)
C5 0.034(6) 0.052(6) 0.059(7) -0.027(5) -0.008(5) -0.003(5)
C6 0.035(6) 0.032(5) 0.028(6) -0.005(4) -0.001(5) -0.002(4)
C7 0.041(6) 0.031(5) 0.045(7) -0.008(5) -0.009(5) -0.002(5)
C8 0.027(5) 0.041(6) 0.023(5) -0.015(5) 0.002(4) 0.003(4)
C9 0.050(6) 0.036(5) 0.026(5) -0.014(4) -0.007(4) 0.007(4)
C10 0.039(6) 0.037(6) 0.039(6) -0.015(5) -0.015(5) 0.014(5)
C11 0.029(5) 0.038(6) 0.024(5) -0.005(4) -0.004(4) 0.003(4)
C12 0.060(7) 0.045(6) 0.040(6) -0.001(5) -0.004(5) -0.002(5)
C13 0.074(8) 0.079(9) 0.024(6) -0.006(6) 0.005(5) -0.003(6)
C14 0.084(8) 0.068(8) 0.051(8) -0.027(6) 0.003(6) 0.002(7)
C15 0.067(7) 0.048(6) 0.056(7) -0.025(6) -0.007(6) -0.006(5)
C16 0.026(5) 0.051(6) 0.027(6) -0.015(5) -0.002(4) -0.006(4)
C17 0.041(6) 0.037(6) 0.040(6) -0.023(5) -0.011(5) -0.004(4)
C18 0.037(6) 0.036(5) 0.049(6) -0.011(4) -0.014(5) 0.011(5)

loop_
_atom_type_symbol
_atom_type_description
_atom_type_scat_dispersion_real
_atom_type_scat_dispersion_imag
_atom_type_scat_source
C C 0.0033 0.0016 'International Tables Vol C Tables 4.2.6.8 and 6.1.1.4'
H H 0.0000 0.0000 'International Tables Vol C Tables 4.2.6.8 and 6.1.1.4'
N N 0.0061 0.0033 'International Tables Vol C Tables 4.2.6.8 and 6.1.1.4'
O O 0.0106 0.0060 'International Tables Vol C Tables 4.2.6.8 and 6.1.1.4'

loop_
_geom_angle_atom_site_label_1
_geom_angle_atom_site_label_2
_geom_angle_atom_site_label_3
_geom_angle
C8 N1 C1 117.5(7)
C8 N2 C7 124.9(7)
C8 N2 N3 117.4(7)
C7 N2 N3 117.8(7)
C10 N4 C9 119.3(7)
C10 N4 C18 122.1(7)
C9 N4 C18 118.6(7)
C17 N5 C16 127.0(7)
N1 C1 C2 118.5(8)
N1 C1 C6 122.7(7)
C2 C1 C6 118.8(8)
C3 C2 C1 118.9(9)
C2 C3 C4 121.9(9)
C5 C4 C3 119.5(9)
C4 C5 C6 120.6(9)
C5 C6 C1 120.2(8)
C5 C6 C7 119.7(8)
C1 C6 C7 120.0(8)
O1 C7 N2 120.9(8)
O1 C7 C6 126.8(9)
N2 C7 C6 112.2(8)
N1 C8 N2 122.6(7)
N1 C8 C9 121.7(7)
N2 C8 C9 115.7(7)
N4 C9 C8 112.9(6)
O2 C10 N4 121.7(7)
O2 C10 C11 120.4(8)
N4 C10 C11 117.8(8)
C16 C11 C12 119.8(7)
C16 C11 C10 124.2(7)
C12 C11 C10 115.7(8)
C13 C12 C11 120.0(8)
C14 C13 C12 119.8(10)
C13 C14 C15 120.4(10)
C14 C15 C16 119.9(9)
C11 C16 N5 124.5(7)
C11 C16 C15 119.9(8)
N5 C16 C15 115.4(8)
O3 C17 N5 123.5(8)
O3 C17 C18 122.3(8)
N5 C17 C18 114.2(8)
N4 C18 C17 111.8(6)

loop_
_geom_bond_atom_site_label_1
_geom_bond_atom_site_label_2
_geom_bond_distance
O1 C7 1.213(9)
O2 C10 1.239(8)
O3 C17 1.216(9)
N1 C8 1.300(8)
N1 C1 1.377(8)
N2 C8 1.384(8)
N2 C7 1.393(9)
N2 N3 1.430(8)
N4 C10 1.352(9)
N4 C9 1.443(8)
N4 C18 1.454(8)
N5 C17 1.345(9)
N5 C16 1.404(9)
C1 C2 1.403(10)
C1 C6 1.412(9)
C2 C3 1.381(10)
C3 C4 1.397(11)
C4 C5 1.352(10)
C5 C6 1.397(10)
C6 C7 1.446(10)
C8 C9 1.482(9)
C10 C11 1.507(9)
C11 C16 1.371(9)
C11 C12 1.397(10)
C12 C13 1.395(10)
C13 C14 1.376(11)
C14 C15 1.378(11)
C15 C16 1.407(10)
C17 C18 1.530(9)

loop_
_geom_torsion_atom_site_label_1
_geom_torsion_atom_site_label_2
_geom_torsion_atom_site_label_3
_geom_torsion_atom_site_label_4
_geom_torsion
C8 N1 C1 C2 176.3(8)
C8 N1 C1 C6 -2.2(10)
N1 C1 C2 C3 179.5(8)
C6 C1 C2 C3 -2.0(12)
C1 C2 C3 C4 -1.3(13)
C2 C3 C4 C5 2.7(14)
C3 C4 C5 C6 -0.7(14)
C4 C5 C6 C1 -2.6(12)
C4 C5 C6 C7 179.7(8)
N1 C1 C6 C5 -177.6(7)
C2 C1 C6 C5 3.9(11)
N1 C1 C6 C7 0.1(11)
C2 C1 C6 C7 -178.4(7)
C8 N2 C7 O1 177.4(8)
N3 N2 C7 O1 -2.3(11)
C8 N2 C7 C6 -4.4(10)
N3 N2 C7 C6 175.9(7)
C5 C6 C7 O1 -1.2(13)
C1 C6 C7 O1 -179.0(9)
C5 C6 C7 N2 -179.3(7)
C1 C6 C7 N2 2.9(10)
C1 N1 C8 N2 0.9(10)
C1 N1 C8 C9 178.8(7)
C7 N2 C8 N1 2.6(11)
N3 N2 C8 N1 -177.6(7)
C7 N2 C8 C9 -175.4(8)
N3 N2 C8 C9 4.3(10)
C10 N4 C9 C8 -97.7(8)
C18 N4 C9 C8 83.8(8)
N1 C8 C9 N4 6.9(11)
N2 C8 C9 N4 -175.1(7)
C9 N4 C10 O2 2.6(11)
C18 N4 C10 O2 -178.9(7)
C9 N4 C10 C11 -176.1(6)
C18 N4 C10 C11 2.3(10)
O2 C10 C11 C16 136.6(8)
N4 C10 C11 C16 -44.7(11)
O2 C10 C11 C12 -36.5(11)
N4 C10 C11 C12 142.3(7)
C16 C11 C12 C13 -1.1(12)
C10 C11 C12 C13 172.2(8)
C11 C12 C13 C14 -2.2(14)
C12 C13 C14 C15 3.9(15)
C13 C14 C15 C16 -2.2(14)
C12 C11 C16 N5 176.5(8)
C10 C11 C16 N5 3.7(12)
C12 C11 C16 C15 2.8(11)
C10 C11 C16 C15 -170.0(8)
C17 N5 C16 C11 42.7(12)
C17 N5 C16 C15 -143.3(8)
C14 C15 C16 C11 -1.2(13)
C14 C15 C16 N5 -175.4(8)
C16 N5 C17 O3 174.3(8)
C16 N5 C17 C18 -5.0(12)
C10 N4 C18 C17 68.7(9)
C9 N4 C18 C17 -112.8(8)
O3 C17 C18 N4 114.3(9)
N5 C17 C18 N4 -66.3(9)
